data_1522779
loop_
_publ_author_name
'Rieger, W.'
'Parthe, E.'

_publ_section_title
;
 Kristallchemische Untersuchungen an Monogalliden von Seltenen Erdmetallen
;
_journal_name_full 'Monatshefte fuer Chemie (-108,1977)'
_journal_page_first 1935
_journal_page_last 1940
_journal_volume 98
_journal_year 1967
_chemical_formula_sum 'Ga Nd'
_space_group_IT_number 63
_symmetry_space_group_name_Hall '-C 2c 2'
_symmetry_space_group_name_H-M 'C m c m'
_cell_angle_alpha 90
_cell_angle_beta 90
_cell_angle_gamma 90
_cell_formula_units_Z 4
_cell_length_a 4.435
_cell_length_b 11.23
_cell_length_c 4.182
_cell_volume 208.285
_citation_journal_id_ASTM MOCHAP
_cod_data_source_file Rieger_MOCHAP_1967_248.cif
_cod_data_source_block Ga1Nd1
_cod_original_cell_volume 208.2847
_cod_original_formula_sum 'Ga1 Nd1'
_cod_database_code 1522779

loop_
_symmetry_equiv_pos_as_xyz
x,y,z
-x,-y,z+1/2
x,-y,-z
-x,y,-z+1/2
-x,-y,-z
x,y,-z-1/2
-x,y,z
x,-y,z-1/2
x+1/2,y+1/2,z
-x+1/2,-y+1/2,z+1/2
x+1/2,-y+1/2,-z
-x+1/2,y+1/2,-z+1/2
-x+1/2,-y+1/2,-z
x+1/2,y+1/2,-z-1/2
-x+1/2,y+1/2,z
x+1/2,-y+1/2,z-1/2

loop_
_atom_site_label
_atom_site_type_symbol
_atom_site_fract_x
_atom_site_fract_y
_atom_site_fract_z
_atom_site_occupancy
_atom_site_U_iso_or_equiv
Nd1 Nd 0 0.1421 0.25 1 0.0
Ga1 Ga 0 0.4237 0.25 1 0.0
